data_4321399
loop_
_publ_author_name
'Britta von Ahsen'
'Rudolf Wartchow'
'Helge Willner'
'Volker Jonas'
'Friedhelm Aubke'

_publ_contact_author
;
    Concerning the supplementary material of the crystal structure :
    Rudolf Wartchow
    Institut f\"ur Anorganische Chemie
    Universit\"at Hannover
    Callinstr. 9
    30167 Hannover
;
_publ_contact_author_email wartchow@mbox.aca.uni-hannover.de
_publ_contact_author_fax '0511 762 3006'
_publ_contact_author_phone '0511 762 2216'
_publ_section_title
;
 Bis(carbonyl)platinum(II) Derivatives: Molecular Structure of
 cis-Pt(CO)2(SO3F)2, Complete Vibrational Analysis of cis-Pt(CO)2Cl2, and
 Attempted Synthesis of cis-Pt(CO)2F2
;
_journal_name_full 'Inorganic Chemistry'
_journal_page_first 4424
_journal_page_last 4432
_journal_paper_doi 10.1021/ic000280j
_journal_volume 39
_journal_year 2000
_chemical_compound_source synthetic
_chemical_formula_structural 'Pt (CO)2 (SO3F)2'
_chemical_formula_sum 'C2 F2 O8 Pt S2'
_chemical_formula_weight 449.23
_chemical_melting_point ?
_chemical_name_systematic
;    
   cis-bis(carbonyl)platinum(II) fluorosulfate  
;
_space_group_IT_number 14
_symmetry_cell_setting monoclinic
_symmetry_Int_Tables_number 14
_symmetry_space_group_name_Hall '-P 2yn'
_symmetry_space_group_name_H-M 'P 1 21/n 1'
_atom_sites_solution_hydrogens geom
_atom_sites_solution_primary direct
_atom_sites_solution_secondary difmap
_audit_creation_method SHELXL
_cell_angle_alpha 90.00
_cell_angle_beta 89.950(10)
_cell_angle_gamma 90.00
_cell_formula_units_Z 4
_cell_length_a 7.4190(10)
_cell_length_b 14.751(2)
_cell_length_c 8.6340(10)
_cell_measurement_reflns_used 3898
_cell_measurement_temperature 300(2)
_cell_measurement_theta_max 27.95
_cell_measurement_theta_min 2.7
_cell_volume 944.9(2)
_computing_cell_refinement 'Stoe IPDS software'
_computing_data_collection 'Stoe IPDS software'
_computing_data_reduction 'Stoe IPDS software and SHELXL-93'
_computing_molecular_graphics 'PLATON (Spek, 1990)'
_computing_publication_material
;
 The first CIF was issued by SHELXL-93.
 The edited CIF is finally treated with the program CIF2SX 
 written by L. Farrugia, Univ. of Glasgow (1997) 
 and a refinement cycle is repeated to assure that 
 essential parameters are not changed 
;
_computing_structure_refinement 'SHELXL-93 (Sheldrick, 1993)'
_computing_structure_solution 'SHELXS-86 (Sheldrick, 1990)'
_diffrn_ambient_temperature 300(2)
_diffrn_measured_fraction_theta_full '97.9 %'
_diffrn_measurement_device 'Stoe IPDS area detector diffractometer'
_diffrn_measurement_method '84 exposures, \D \f 1.5 \%'
_diffrn_radiation_monochromator graphite
_diffrn_radiation_source 'fine-focus sealed tube'
_diffrn_radiation_type MoK\a
_diffrn_radiation_wavelength 0.71073
_diffrn_reflns_av_R_equivalents 0.0674
_diffrn_reflns_av_sigmaI/netI 0.0770
_diffrn_reflns_limit_h_max 9
_diffrn_reflns_limit_h_min -9
_diffrn_reflns_limit_k_max 19
_diffrn_reflns_limit_k_min -19
_diffrn_reflns_limit_l_max 11
_diffrn_reflns_limit_l_min -6
_diffrn_reflns_number 5579
_diffrn_reflns_theta_full 28.19
_diffrn_reflns_theta_max 28.19
_diffrn_reflns_theta_min 2.73
_diffrn_standards_decay_% 0
_diffrn_standards_number 0
_exptl_absorpt_coefficient_mu 15.346
_exptl_absorpt_correction_T_max 0.3266
_exptl_absorpt_correction_T_min 0.0727
_exptl_absorpt_correction_type numerical
_exptl_crystal_colour colourless
_exptl_crystal_density_diffrn 3.158
_exptl_crystal_density_meas ?
_exptl_crystal_description 'plate || (001)'
_exptl_crystal_F_000 816
_exptl_crystal_size_max 0.259
_exptl_crystal_size_mid 0.224
_exptl_crystal_size_min 0.074
_refine_diff_density_max 2.095
_refine_diff_density_min -3.600
_refine_diff_density_rms 0.321
_refine_ls_extinction_coef 0.0088(6)
_refine_ls_extinction_expression Fc^*^=kFc[1+0.001xFc^2^\l^3^/sin(2\q)]^-1/4^
_refine_ls_extinction_method SHELXL
_refine_ls_goodness_of_fit_all 1.079
_refine_ls_goodness_of_fit_ref 1.265
_refine_ls_hydrogen_treatment none
_refine_ls_matrix_type full
_refine_ls_number_parameters 137
_refine_ls_number_reflns 2236
_refine_ls_number_restraints 0
_refine_ls_restrained_S_all 1.079
_refine_ls_restrained_S_obs 1.265
_refine_ls_R_factor_all 0.0689
_refine_ls_R_factor_gt 0.0447
_refine_ls_shift/esd_mean 0.000
_refine_ls_shift/su_max 0.000
_refine_ls_structure_factor_coef Fsqd
_refine_ls_weighting_details 'w=1/[\s^2^(Fo^2^)+(0.0500P)^2^+0.0000P] where P=(Fo^2^+2Fc^2^)/3'
_refine_ls_weighting_scheme calc
_refine_ls_wR_factor_all 0.1097
_refine_ls_wR_factor_ref 0.1054
_reflns_number_gt 1540
_reflns_number_total 2236
_reflns_observed_criterion >2sigma(I)
_cod_data_source_file ic000280j.cif
_cod_data_source_block wart_bah2
_cod_depositor_comments
;
The following automatic conversions were performed:

'_chemical_melting_point' value 'not measured' was changed to '?' -
the value is undefined or not given.

Automatic conversion script
Id: cif_fix_values 1646 2011-03-28 12:23:43Z adriana 

The following automatic conversions were performed:

'_exptl_crystal_density_meas' value 'not measured' was changed to '?'
- the value is perceived as not measured.

Automatic conversion script
Id: cif_fix_values 3008 2015-01-20 13:52:24Z robertas 

The following automatic conversions were performed:

'_refine_ls_weighting_scheme' value 'calc
w=1/[\s^2^(Fo^2^)+(0.0500P)^2^+0.0000P] where P=(Fo^2^+2Fc^2^)/3' was
changed to 'calc'. New tag '_refine_ls_weighting_details' was
created. The value of the new tag was set to
'w=1/[\s^2^(Fo^2^)+(0.0500P)^2^+0.0000P] where P=(Fo^2^+2Fc^2^)/3'.

Automatic conversion script
Id: cif_fix_values 3143 2015-03-26 13:38:13Z robertas 
;
_cod_original_sg_symbol_H-M 'P 21/n'
_cod_database_code 4321399

loop_
_symmetry_equiv_pos_as_xyz
'x, y, z'
'-x+1/2, y+1/2, -z+1/2'
'-x, -y, -z'
'x-1/2, -y-1/2, z-1/2'

loop_
_atom_site_aniso_label
_atom_site_aniso_U_11
_atom_site_aniso_U_22
_atom_site_aniso_U_33
_atom_site_aniso_U_23
_atom_site_aniso_U_13
_atom_site_aniso_U_12
Pt1 0.0406(3) 0.0359(2) 0.0276(3) -0.0030(2) 0.0024(2) -0.0020(2)
S1 0.040(2) 0.0470(13) 0.048(2) -0.0012(14) -0.005(2) 0.0020(12)
S2 0.080(2) 0.0395(13) 0.040(2) 0.0009(12) 0.016(2) -0.0063(13)
F1 0.102(7) 0.053(4) 0.083(8) -0.012(4) -0.013(6) -0.012(4)
F2 0.169(13) 0.104(8) 0.117(14) -0.012(8) -0.025(10) 0.053(8)
O11 0.038(5) 0.077(5) 0.057(8) 0.002(5) 0.003(5) 0.004(4)
O12 0.053(6) 0.072(5) 0.046(7) 0.017(5) -0.001(5) 0.006(4)
O13 0.043(6) 0.093(7) 0.095(11) -0.002(6) -0.018(6) 0.013(5)
O21 0.076(6) 0.044(4) 0.046(6) 0.003(4) 0.037(5) -0.009(4)
O22 0.128(10) 0.071(5) 0.023(6) -0.016(5) 0.022(6) -0.023(6)
O23 0.237(21) 0.059(6) 0.165(19) 0.003(8) 0.107(15) -0.042(9)
C1 0.059(8) 0.048(6) 0.042(9) 0.003(6) -0.016(7) 0.002(6)
C2 0.037(6) 0.046(6) 0.060(10) 0.000(6) 0.005(6) 0.001(5)
O1 0.060(6) 0.079(6) 0.075(9) 0.007(6) -0.002(6) 0.015(5)
O2 0.050(5) 0.055(5) 0.091(10) 0.027(5) 0.002(6) -0.006(4)

loop_
_atom_site_label
_atom_site_type_symbol
_atom_site_fract_x
_atom_site_fract_y
_atom_site_fract_z
_atom_site_U_iso_or_equiv
_atom_site_thermal_displace_type
_atom_site_occupancy
_atom_site_calc_flag
_atom_site_refinement_flags
_atom_site_disorder_group
Pt1 Pt 0.47036(6) 0.13894(2) 0.20000(6) 0.0347(2) Uani 1 d . .
S1 S 0.1290(4) 0.1781(2) -0.0002(5) 0.0451(8) Uani 1 d . .
S2 S 0.3609(5) -0.0590(2) 0.2802(5) 0.0533(9) Uani 1 d . .
F1 F 0.1192(13) 0.0778(5) -0.0466(13) 0.079(3) Uani 1 d . .
F2 F 0.5578(19) -0.0852(8) 0.3273(17) 0.130(5) Uani 1 d . .
O11 O 0.2103(12) 0.1713(6) 0.1561(13) 0.057(3) Uani 1 d . .
O12 O 0.2444(12) 0.2190(6) -0.1078(12) 0.057(2) Uani 1 d . .
O13 O -0.0501(13) 0.2077(7) 0.0095(16) 0.077(4) Uani 1 d . .
O21 O 0.3638(13) 0.0371(5) 0.3273(12) 0.055(3) Uani 1 d . .
O22 O 0.3726(17) -0.0729(6) 0.1171(12) 0.074(3) Uani 1 d . .
O23 O 0.2576(27) -0.1090(8) 0.3757(24) 0.154(8) Uani 1 d . .
C1 C 0.7038(18) 0.1039(8) 0.2546(17) 0.050(3) Uani 1 d . .
C2 C 0.5587(16) 0.2399(7) 0.0870(19) 0.048(3) Uani 1 d . .
O1 O 0.8440(14) 0.0791(7) 0.2829(15) 0.071(3) Uani 1 d . .
O2 O 0.6062(12) 0.2996(5) 0.0217(15) 0.065(3) Uani 1 d . .

loop_
_atom_type_symbol
_atom_type_description
_atom_type_scat_dispersion_real
_atom_type_scat_dispersion_imag
_atom_type_scat_source
C C 0.0033 0.0016 'International Tables Vol C Tables 4.2.6.8 and 6.1.1.4'
F F 0.0171 0.0103 'International Tables Vol C Tables 4.2.6.8 and 6.1.1.4'
O O 0.0106 0.0060 'International Tables Vol C Tables 4.2.6.8 and 6.1.1.4'
S S 0.1246 0.1234 'International Tables Vol C Tables 4.2.6.8 and 6.1.1.4'
Pt Pt -1.7033 8.3905 'International Tables Vol C Tables 4.2.6.8 and 6.1.1.4'

loop_
_geom_angle_atom_site_label_1
_geom_angle_atom_site_label_2
_geom_angle_atom_site_label_3
_geom_angle
_geom_angle_site_symmetry_1
_geom_angle_site_symmetry_3
_geom_angle_publ_flag
C1 Pt1 C2 91.5(5) . . ?
C1 Pt1 O21 91.1(5) . . ?
C2 Pt1 O21 176.1(4) . . ?
C1 Pt1 O11 175.3(5) . . ?
C2 Pt1 O11 92.8(5) . . ?
O21 Pt1 O11 84.5(4) . . ?
O12 S1 O13 119.0(6) . . ?
O12 S1 O11 112.7(6) . . ?
O13 S1 O11 110.7(7) . . ?
O12 S1 F1 105.7(6) . . ?
O13 S1 F1 105.7(6) . . ?
O11 S1 F1 101.0(5) . . ?
O23 S2 O22 124.1(10) . . ?
O23 S2 O21 111.5(7) . . ?
O22 S2 O21 114.2(6) . . ?
O23 S2 F2 103.6(12) . . ?
O22 S2 F2 99.5(8) . . ?
O21 S2 F2 98.7(6) . . ?
S1 O11 Pt1 125.1(6) . . ?
S2 O21 Pt1 124.8(6) . . ?
O1 C1 Pt1 176.6(12) . . ?
O2 C2 Pt1 178.3(11) . . ?

loop_
_geom_bond_atom_site_label_1
_geom_bond_atom_site_label_2
_geom_bond_distance
_geom_bond_site_symmetry_2
_geom_bond_publ_flag
Pt1 C1 1.868(13) . ?
Pt1 C2 1.897(13) . ?
Pt1 O21 2.022(8) . ?
Pt1 O11 2.024(9) . ?
S1 O12 1.399(10) . ?
S1 O13 1.401(10) . ?
S1 O11 1.482(11) . ?
S1 F1 1.535(8) . ?
S2 O23 1.346(14) . ?
S2 O22 1.426(10) . ?
S2 O21 1.474(8) . ?
S2 F2 1.565(13) . ?
C1 O1 1.129(15) . ?
C2 O2 1.104(15) . ?
